data_2312065
loop_
_publ_author_name
'Oliver, Allen G.'
'Lockwood, Tracy-Lynn E'
'Zinna, Jessica'
'Lieberman, Marya'

_publ_section_title
;
 Bis(<i>N</i>,<i>N</i>-diethyl-4-methyl-4-piperazine-1-carboxamide)
 tetra-kis-(iso-thio-cyanato-&#x3ba;<i>N</i>)-cobalt(II), a model compound
 for the blue color developed in the Scott test.
;
_journal_coeditor_code ZL5041
_journal_issue 'Pt 3'
_journal_name_full 'Acta crystallographica. Section E, Crystallographic communications'
_journal_page_first 163
_journal_page_last 166
_journal_paper_doi 10.1107/S2056989023000981
_journal_volume 79
_journal_year 2023
_chemical_formula_iupac '(C10 H22 N3 O)2 [Co (N C S)4]'
_chemical_formula_moiety '2(C10 H22 N3 O +), C4 Co N4 S4 2-'
_chemical_formula_sum 'C24 H44 Co N10 O2 S4'
_chemical_formula_weight 691.86
_chemical_name_systematic
;
Bis(<i>N</i>,<i>N</i>-diethyl-4-methyl-4-piperazine-1-carboxamide)
tetrakis(isothiocyanto-\k<i>N</i>)cobalt(II)
;
_space_group_crystal_system monoclinic
_space_group_IT_number 14
_space_group_name_Hall '-P 2ybc'
_space_group_name_H-M_alt 'P 1 21/c 1'
_atom_sites_solution_hydrogens mixed
_atom_sites_solution_primary dual
_atom_sites_solution_secondary difmap
_audit_creation_method SHELXL-2018/3
_cell_angle_alpha 90
_cell_angle_beta 91.150(2)
_cell_angle_gamma 90
_cell_formula_units_Z 4
_cell_length_a 17.915(2)
_cell_length_b 9.8192(13)
_cell_length_c 19.954(3)
_cell_measurement_reflns_used 9913
_cell_measurement_temperature 120(2)
_cell_measurement_theta_max 27.63
_cell_measurement_theta_min 2.27
_cell_volume 3509.4(8)
_computing_cell_refinement
;
SAINT (Bruker, 2018)
;
_computing_data_collection
;
APEX3 (Bruker, 2018)
;
_computing_data_reduction
;
SAINT (Bruker, 2018)
;
_computing_molecular_graphics
;
Mercury (Macrae <i>et al.</i>,  2020)
;
_computing_publication_material
;
PublCIF (Westrip, 2010)
;
_computing_structure_refinement
;
<i>SHELXL2018/3</i> (Sheldrick, 2015b)
;
_computing_structure_solution
;
<i>SHELXT2014/5</i> (Sheldrick, 2015a)
;
_diffrn_ambient_temperature 120(2)
_diffrn_detector_area_resol_mean 8.33
_diffrn_measured_fraction_theta_full 1.000
_diffrn_measured_fraction_theta_max 0.995
_diffrn_measurement_device_type 'Bruker APEXII'
_diffrn_measurement_method 'combination of \w and \f-scans '
_diffrn_radiation_type MoK\a
_diffrn_radiation_wavelength 0.71073
_diffrn_reflns_av_R_equivalents 0.0521
_diffrn_reflns_av_unetI/netI 0.0333
_diffrn_reflns_limit_h_max 23
_diffrn_reflns_limit_h_min -23
_diffrn_reflns_limit_k_max 13
_diffrn_reflns_limit_k_min -13
_diffrn_reflns_limit_l_max 26
_diffrn_reflns_limit_l_min -26
_diffrn_reflns_number 66480
_diffrn_reflns_theta_full 25.242
_diffrn_reflns_theta_max 28.437
_diffrn_reflns_theta_min 1.137
_diffrn_source 'fine-focus sealed tube'
_exptl_absorpt_coefficient_mu 0.764
_exptl_absorpt_correction_T_max 0.9786
_exptl_absorpt_correction_T_min 0.8096
_exptl_absorpt_correction_type numerical
_exptl_absorpt_process_details
;
(SADABS; Krause <i>et al.</i>, 2015)
;
_exptl_crystal_colour blue
_exptl_crystal_density_diffrn 1.309
_exptl_crystal_description rod
_exptl_crystal_F_000 1460
_exptl_crystal_size_max 0.278
_exptl_crystal_size_mid 0.067
_exptl_crystal_size_min 0.060
_refine_diff_density_max 0.977
_refine_diff_density_min -1.111
_refine_ls_extinction_method none
_refine_ls_goodness_of_fit_ref 1.008
_refine_ls_hydrogen_treatment mixed
_refine_ls_matrix_type full
_refine_ls_number_parameters 384
_refine_ls_number_reflns 8799
_refine_ls_number_restraints 0
_refine_ls_restrained_S_all 1.008
_refine_ls_R_factor_all 0.0643
_refine_ls_R_factor_gt 0.0386
_refine_ls_shift/su_max 0.002
_refine_ls_shift/su_mean 0.000
_refine_ls_structure_factor_coef Fsqd
_refine_ls_weighting_details 'w=1/[\s^2^(Fo^2^)+(0.0300P)^2^+2.9287P] where P=(Fo^2^+2Fc^2^)/3'
_refine_ls_weighting_scheme calc
_refine_ls_wR_factor_gt 0.0780
_refine_ls_wR_factor_ref 0.0870
_reflns_number_gt 6514
_reflns_number_total 8799
_reflns_threshold_expression 'I > 2\s(I)'
_cod_data_source_file zl5041sup1.cif
_cod_data_source_block I
_cod_original_sg_symbol_H-M 'P 21/c'
_cod_database_code 2312065
_shelx_space_group_comment
;
The symmetry employed for this shelxl refinement is uniquely defined
by the following loop, which should always be used as a source of
symmetry information in preference to the above space-group names.
They are only intended as comments.
;
_shelx_estimated_absorpt_t_min 0.816
_shelx_estimated_absorpt_t_max 0.956

loop_
_space_group_symop_operation_xyz
'x, y, z'
'-x, y+1/2, -z+1/2'
'-x, -y, -z'
'x, -y-1/2, z-1/2'

loop_
_atom_site_type_symbol
_atom_site_label
_atom_site_fract_x
_atom_site_fract_y
_atom_site_fract_z
_atom_site_U_iso_or_equiv
_atom_site_adp_type
_atom_site_calc_flag
_atom_site_occupancy
_atom_site_disorder_assembly
_atom_site_disorder_group
Co Co1 0.74254(2) 0.61672(3) 0.54618(2) 0.02168(7) Uani d 1 . .
S S1 0.92990(4) 0.81311(8) 0.41695(4) 0.05019(18) Uani d 1 . .
S S2 0.87654(4) 0.32929(6) 0.69618(3) 0.03974(15) Uani d 1 . .
S S3 0.57552(3) 0.33888(7) 0.42353(3) 0.03850(14) Uani d 1 . .
S S4 0.60666(5) 0.89379(7) 0.69206(6) 0.0898(4) Uani d 1 . .
N N1 0.81550(10) 0.72430(18) 0.49788(8) 0.0287(4) Uani d 1 . .
N N2 0.79572(10) 0.49630(18) 0.60861(9) 0.0296(4) Uani d 1 . .
N N3 0.68112(10) 0.50601(18) 0.48628(8) 0.0286(4) Uani d 1 . .
N N4 0.68106(10) 0.73551(18) 0.60020(9) 0.0313(4) Uani d 1 . .
C C1 0.86334(12) 0.7621(2) 0.46387(10) 0.0264(4) Uani d 1 . .
C C2 0.83000(11) 0.4275(2) 0.64557(10) 0.0247(4) Uani d 1 . .
C C3 0.63674(12) 0.4369(2) 0.45962(9) 0.0249(4) Uani d 1 . .
C C4 0.64989(13) 0.8006(2) 0.63879(13) 0.0373(6) Uani d 1 . .
O O1 0.47917(7) 1.15381(14) 0.69673(7) 0.0262(3) Uani d 1 . .
N N5 0.40377(9) 0.99660(16) 0.74649(8) 0.0205(3) Uani d 1 . .
N N6 0.39973(9) 0.78750(17) 0.84633(8) 0.0209(3) Uani d 1 . .
H H6 0.4399(12) 0.747(2) 0.8383(10) 0.022(6) Uiso d 1 . .
N N7 0.36711(10) 1.10644(18) 0.64724(9) 0.0324(4) Uani d 1 . .
C C5 0.39077(11) 0.85401(18) 0.72708(9) 0.0210(4) Uani d 1 . .
H H5A 0.438946 0.809565 0.717291 0.025 Uiso calc 1 . .
H H5B 0.358850 0.850411 0.686039 0.025 Uiso calc 1 . .
C C6 0.35303(10) 0.7795(2) 0.78338(9) 0.0222(4) Uani d 1 . .
H H6A 0.303459 0.820433 0.791130 0.027 Uiso calc 1 . .
H H6B 0.345499 0.682859 0.770736 0.027 Uiso calc 1 . .
C C7 0.41778(11) 0.9324(2) 0.86332(10) 0.0241(4) Uani d 1 . .
H H7A 0.451831 0.935096 0.902995 0.029 Uiso calc 1 . .
H H7B 0.371368 0.981171 0.874750 0.029 Uiso calc 1 . .
C C8 0.45436(11) 1.0032(2) 0.80495(9) 0.0216(4) Uani d 1 . .
H H8A 0.464916 1.099404 0.816562 0.026 Uiso calc 1 . .
H H8B 0.502182 0.957921 0.794761 0.026 Uiso calc 1 . .
C C9 0.36244(12) 0.7175(2) 0.90305(10) 0.0304(5) Uani d 1 . .
H H9A 0.393790 0.725334 0.943679 0.046 Uiso calc 1 . .
H H9B 0.355143 0.621148 0.891989 0.046 Uiso calc 1 . .
H H9C 0.313896 0.760209 0.910702 0.046 Uiso calc 1 . .
C C10 0.41985(11) 1.08939(19) 0.69569(10) 0.0223(4) Uani d 1 . .
C C11 0.28776(13) 1.0721(3) 0.65439(14) 0.0458(6) Uani d 1 . .
H H11A 0.258149 1.157241 0.654449 0.055 Uiso calc 1 . .
H H11B 0.280949 1.026491 0.698088 0.055 Uiso calc 1 . .
C C12 0.25841(16) 0.9804(3) 0.59917(17) 0.0664(9) Uani d 1 . .
H H12A 0.260202 1.028600 0.556220 0.100 Uiso calc 1 . .
H H12B 0.206713 0.954935 0.608292 0.100 Uiso calc 1 . .
H H12C 0.289270 0.898163 0.597135 0.100 Uiso calc 1 . .
C C13 0.38615(16) 1.1942(3) 0.59024(14) 0.0519(7) Uani d 1 . .
H H13A 0.413605 1.275130 0.607109 0.062 Uiso calc 1 . .
H H13B 0.339571 1.226213 0.567837 0.062 Uiso calc 1 . .
C C14 0.43331(19) 1.1209(4) 0.53983(14) 0.0682(9) Uani d 1 . .
H H14A 0.446433 1.183855 0.503827 0.102 Uiso calc 1 . .
H H14B 0.405125 1.043954 0.520909 0.102 Uiso calc 1 . .
H H14C 0.478997 1.087235 0.562009 0.102 Uiso calc 1 . .
O O2 0.94210(8) 0.06408(14) 0.77411(7) 0.0263(3) Uani d 1 . .
N N8 1.00777(9) 0.22499(16) 0.83271(8) 0.0212(3) Uani d 1 . .
N N9 1.12181(9) 0.42920(17) 0.82969(9) 0.0230(3) Uani d 1 . .
H H9 1.1052(12) 0.478(2) 0.7954(11) 0.034(6) Uiso d 1 . .
N N10 0.90345(9) 0.11786(17) 0.87878(8) 0.0240(3) Uani d 1 . .
C C15 1.06216(11) 0.2245(2) 0.77881(10) 0.0249(4) Uani d 1 . .
H H15A 1.042531 0.277347 0.740055 0.030 Uiso calc 1 . .
H H15B 1.071278 0.129933 0.763850 0.030 Uiso calc 1 . .
C C16 1.13451(11) 0.2875(2) 0.80479(10) 0.0261(4) Uani d 1 . .
H H16A 1.155428 0.230933 0.841675 0.031 Uiso calc 1 . .
H H16B 1.171222 0.289546 0.768375 0.031 Uiso calc 1 . .
C C17 1.06253(10) 0.4300(2) 0.88160(9) 0.0229(4) Uani d 1 . .
H H17A 1.051975 0.525004 0.895086 0.028 Uiso calc 1 . .
H H17B 1.080422 0.379663 0.921790 0.028 Uiso calc 1 . .
C C18 0.99185(10) 0.36465(18) 0.85434(9) 0.0209(4) Uani d 1 . .
H H18A 0.953590 0.363374 0.889451 0.025 Uiso calc 1 . .
H H18B 0.972047 0.418252 0.815905 0.025 Uiso calc 1 . .
C C19 1.19218(11) 0.4913(2) 0.85676(12) 0.0329(5) Uani d 1 . .
H H19A 1.183296 0.587218 0.867644 0.049 Uiso calc 1 . .
H H19B 1.231081 0.485059 0.823061 0.049 Uiso calc 1 . .
H H19C 1.208379 0.442525 0.897345 0.049 Uiso calc 1 . .
C C20 0.94966(10) 0.13172(18) 0.82610(9) 0.0209(4) Uani d 1 . .
C C21 0.92829(12) 0.1378(2) 0.94905(10) 0.0303(5) Uani d 1 . .
H H21A 0.978919 0.178300 0.949711 0.036 Uiso calc 1 . .
H H21B 0.931594 0.048027 0.971455 0.036 Uiso calc 1 . .
C C22 0.87648(14) 0.2293(3) 0.98833(11) 0.0408(6) Uani d 1 . .
H H22A 0.876818 0.321136 0.969135 0.061 Uiso calc 1 . .
H H22B 0.893574 0.233173 1.035258 0.061 Uiso calc 1 . .
H H22C 0.825651 0.192474 0.985933 0.061 Uiso calc 1 . .
C C23 0.83827(11) 0.0288(2) 0.86836(11) 0.0291(4) Uani d 1 . .
H H23A 0.819629 0.000020 0.912537 0.035 Uiso calc 1 . .
H H23B 0.853961 -0.054001 0.844096 0.035 Uiso calc 1 . .
C C24 0.77536(12) 0.0968(2) 0.82916(11) 0.0334(5) Uani d 1 . .
H H24A 0.793927 0.129085 0.786114 0.050 Uiso calc 1 . .
H H24B 0.756463 0.174142 0.854792 0.050 Uiso calc 1 . .
H H24C 0.734967 0.031080 0.821181 0.050 Uiso calc 1 . .

loop_
_atom_site_aniso_label
_atom_site_aniso_U_11
_atom_site_aniso_U_22
_atom_site_aniso_U_33
_atom_site_aniso_U_12
_atom_site_aniso_U_13
_atom_site_aniso_U_23
Co1 0.02440(13) 0.02027(13) 0.02043(13) -0.00148(11) 0.00194(10) 0.00012(11)
S1 0.0401(4) 0.0601(4) 0.0510(4) -0.0233(3) 0.0147(3) 0.0044(3)
S2 0.0480(4) 0.0311(3) 0.0393(3) -0.0055(3) -0.0194(3) 0.0092(2)
S3 0.0379(3) 0.0448(3) 0.0323(3) -0.0053(3) -0.0132(2) -0.0080(3)
S4 0.0949(6) 0.0321(4) 0.1462(9) -0.0231(4) 0.0978(7) -0.0344(5)
N1 0.0318(10) 0.0283(9) 0.0260(9) -0.0050(8) 0.0033(7) 0.0005(7)
N2 0.0343(10) 0.0263(9) 0.0282(9) 0.0004(8) -0.0015(8) -0.0002(7)
N3 0.0345(10) 0.0271(9) 0.0242(9) -0.0035(8) -0.0002(7) 0.0006(7)
N4 0.0283(9) 0.0266(9) 0.0393(10) -0.0023(8) 0.0067(8) -0.0045(8)
C1 0.0304(11) 0.0226(10) 0.0261(10) -0.0058(8) -0.0033(9) -0.0026(8)
C2 0.0282(10) 0.0213(10) 0.0247(10) -0.0065(8) -0.0007(8) -0.0027(8)
C3 0.0307(11) 0.0263(10) 0.0177(9) 0.0046(9) 0.0005(8) 0.0025(8)
C4 0.0333(12) 0.0190(10) 0.0604(15) -0.0071(9) 0.0214(11) -0.0025(10)
O1 0.0246(7) 0.0281(7) 0.0261(7) -0.0076(6) 0.0031(6) 0.0000(6)
N5 0.0212(8) 0.0165(8) 0.0238(8) -0.0024(6) -0.0023(6) -0.0015(6)
N6 0.0189(8) 0.0209(8) 0.0229(8) 0.0017(7) 0.0025(6) -0.0008(6)
N7 0.0294(9) 0.0268(9) 0.0406(10) -0.0038(8) -0.0102(8) 0.0111(8)
C5 0.0225(9) 0.0174(9) 0.0229(9) -0.0010(7) -0.0062(7) -0.0025(7)
C6 0.0188(9) 0.0196(9) 0.0281(10) -0.0024(7) -0.0046(8) 0.0006(8)
C7 0.0284(10) 0.0205(9) 0.0236(10) -0.0014(8) 0.0044(8) -0.0047(8)
C8 0.0221(9) 0.0210(9) 0.0216(9) -0.0037(8) 0.0004(7) -0.0038(7)
C9 0.0344(12) 0.0283(11) 0.0287(11) -0.0033(9) 0.0071(9) 0.0054(9)
C10 0.0232(10) 0.0176(9) 0.0261(10) 0.0009(7) 0.0010(8) -0.0018(7)
C11 0.0265(12) 0.0362(13) 0.0738(18) -0.0012(10) -0.0165(12) 0.0140(13)
C12 0.0529(17) 0.0469(17) 0.097(2) -0.0115(14) -0.0454(17) 0.0176(16)
C13 0.0565(17) 0.0458(16) 0.0523(16) -0.0158(13) -0.0244(13) 0.0284(13)
C14 0.076(2) 0.094(3) 0.0339(14) -0.0269(19) -0.0073(14) 0.0207(16)
O2 0.0295(7) 0.0231(7) 0.0260(7) 0.0027(6) -0.0047(6) -0.0068(6)
N8 0.0246(8) 0.0180(8) 0.0212(8) -0.0009(6) 0.0046(6) -0.0029(6)
N9 0.0203(8) 0.0206(8) 0.0280(9) 0.0013(7) -0.0026(7) 0.0067(7)
N10 0.0270(8) 0.0249(8) 0.0201(8) -0.0042(7) -0.0019(6) 0.0050(7)
C15 0.0279(10) 0.0222(10) 0.0250(10) 0.0027(8) 0.0060(8) -0.0032(8)
C16 0.0244(10) 0.0238(10) 0.0304(11) 0.0050(8) 0.0039(8) 0.0006(8)
C17 0.0244(10) 0.0211(9) 0.0233(9) 0.0021(8) -0.0004(8) -0.0011(8)
C18 0.0227(9) 0.0177(9) 0.0225(9) 0.0019(7) 0.0018(7) -0.0005(7)
C19 0.0230(10) 0.0282(11) 0.0472(13) -0.0028(9) -0.0060(9) 0.0044(10)
C20 0.0245(9) 0.0157(9) 0.0225(9) 0.0045(7) -0.0031(7) 0.0040(7)
C21 0.0360(12) 0.0347(12) 0.0201(10) -0.0050(9) -0.0039(8) 0.0082(8)
C22 0.0464(14) 0.0538(15) 0.0227(11) -0.0084(12) 0.0076(10) 0.0005(10)
C23 0.0290(11) 0.0260(11) 0.0322(11) -0.0061(9) -0.0015(9) 0.0072(9)
C24 0.0257(11) 0.0375(13) 0.0369(12) -0.0022(9) 0.0011(9) 0.0055(10)

loop_
_atom_type_symbol
_atom_type_description
_atom_type_scat_dispersion_real
_atom_type_scat_dispersion_imag
_atom_type_scat_source
C C 0.0033 0.0016 'International Tables Vol C Tables 4.2.6.8 and 6.1.1.4'
H H 0.0000 0.0000 'International Tables Vol C Tables 4.2.6.8 and 6.1.1.4'
N N 0.0061 0.0033 'International Tables Vol C Tables 4.2.6.8 and 6.1.1.4'
O O 0.0106 0.0060 'International Tables Vol C Tables 4.2.6.8 and 6.1.1.4'
S S 0.1246 0.1234 'International Tables Vol C Tables 4.2.6.8 and 6.1.1.4'
Co Co 0.3494 0.9721 'International Tables Vol C Tables 4.2.6.8 and 6.1.1.4'

loop_
_geom_angle_atom_site_label_1
_geom_angle_atom_site_label_2
_geom_angle_atom_site_label_3
_geom_angle_site_symmetry_1
_geom_angle_site_symmetry_3
_geom_angle
_geom_angle_publ_flag
N3 Co1 N4 . . 110.91(8) y
N3 Co1 N1 . . 112.10(7) y
N4 Co1 N1 . . 109.98(8) y
N3 Co1 N2 . . 108.49(7) y
N4 Co1 N2 . . 106.51(8) y
N1 Co1 N2 . . 108.66(8) y
C1 N1 Co1 . . 165.66(17) ?
C2 N2 Co1 . . 177.29(17) ?
C3 N3 Co1 . . 168.53(16) ?
C4 N4 Co1 . . 171.6(2) ?
N1 C1 S1 . . 179.5(2) ?
N2 C2 S2 . . 178.74(19) ?
N3 C3 S3 . . 179.0(2) ?
N4 C4 S4 . . 179.1(2) ?
C10 N5 C8 . . 114.57(15) ?
C10 N5 C5 . . 117.62(15) ?
C8 N5 C5 . . 110.14(14) ?
C9 N6 C7 . . 111.33(15) ?
C9 N6 C6 . . 111.14(15) ?
C7 N6 C6 . . 110.78(15) ?
C9 N6 H6 . . 108.9(14) ?
C7 N6 H6 . . 108.3(15) ?
C6 N6 H6 . . 106.3(14) ?
C10 N7 C11 . . 124.52(19) ?
C10 N7 C13 . . 117.16(18) ?
C11 N7 C13 . . 116.64(19) ?
N5 C5 C6 . . 109.64(15) ?
N5 C5 H5A . . 109.7 ?
C6 C5 H5A . . 109.7 ?
N5 C5 H5B . . 109.7 ?
C6 C5 H5B . . 109.7 ?
H5A C5 H5B . . 108.2 ?
N6 C6 C5 . . 110.31(15) ?
N6 C6 H6A . . 109.6 ?
C5 C6 H6A . . 109.6 ?
N6 C6 H6B . . 109.6 ?
C5 C6 H6B . . 109.6 ?
H6A C6 H6B . . 108.1 ?
N6 C7 C8 . . 110.88(15) ?
N6 C7 H7A . . 109.5 ?
C8 C7 H7A . . 109.5 ?
N6 C7 H7B . . 109.5 ?
C8 C7 H7B . . 109.5 ?
H7A C7 H7B . . 108.1 ?
N5 C8 C7 . . 108.76(15) ?
N5 C8 H8A . . 109.9 ?
C7 C8 H8A . . 109.9 ?
N5 C8 H8B . . 109.9 ?
C7 C8 H8B . . 109.9 ?
H8A C8 H8B . . 108.3 ?
N6 C9 H9A . . 109.5 ?
N6 C9 H9B . . 109.5 ?
H9A C9 H9B . . 109.5 ?
N6 C9 H9C . . 109.5 ?
H9A C9 H9C . . 109.5 ?
H9B C9 H9C . . 109.5 ?
O1 C10 N7 . . 122.55(18) ?
O1 C10 N5 . . 120.73(17) ?
N7 C10 N5 . . 116.70(17) ?
N7 C11 C12 . . 112.9(2) ?
N7 C11 H11A . . 109.0 ?
C12 C11 H11A . . 109.0 ?
N7 C11 H11B . . 109.0 ?
C12 C11 H11B . . 109.0 ?
H11A C11 H11B . . 107.8 ?
C11 C12 H12A . . 109.5 ?
C11 C12 H12B . . 109.5 ?
H12A C12 H12B . . 109.5 ?
C11 C12 H12C . . 109.5 ?
H12A C12 H12C . . 109.5 ?
H12B C12 H12C . . 109.5 ?
N7 C13 C14 . . 112.2(2) ?
N7 C13 H13A . . 109.2 ?
C14 C13 H13A . . 109.2 ?
N7 C13 H13B . . 109.2 ?
C14 C13 H13B . . 109.2 ?
H13A C13 H13B . . 107.9 ?
C13 C14 H14A . . 109.5 ?
C13 C14 H14B . . 109.5 ?
H14A C14 H14B . . 109.5 ?
C13 C14 H14C . . 109.5 ?
H14A C14 H14C . . 109.5 ?
H14B C14 H14C . . 109.5 ?
C20 N8 C15 . . 115.83(15) ?
C20 N8 C18 . . 119.59(15) ?
C15 N8 C18 . . 110.79(15) ?
C19 N9 C16 . . 111.56(16) ?
C19 N9 C17 . . 110.67(16) ?
C16 N9 C17 . . 110.44(15) ?
C19 N9 H9 . . 109.3(15) ?
C16 N9 H9 . . 107.2(15) ?
C17 N9 H9 . . 107.5(15) ?
C20 N10 C23 . . 116.42(16) ?
C20 N10 C21 . . 123.05(16) ?
C23 N10 C21 . . 115.91(16) ?
N8 C15 C16 . . 108.90(16) ?
N8 C15 H15A . . 109.9 ?
C16 C15 H15A . . 109.9 ?
N8 C15 H15B . . 109.9 ?
C16 C15 H15B . . 109.9 ?
H15A C15 H15B . . 108.3 ?
N9 C16 C15 . . 110.97(16) ?
N9 C16 H16A . . 109.4 ?
C15 C16 H16A . . 109.4 ?
N9 C16 H16B . . 109.4 ?
C15 C16 H16B . . 109.4 ?
H16A C16 H16B . . 108.0 ?
N9 C17 C18 . . 110.44(15) ?
N9 C17 H17A . . 109.6 ?
C18 C17 H17A . . 109.6 ?
N9 C17 H17B . . 109.6 ?
C18 C17 H17B . . 109.6 ?
H17A C17 H17B . . 108.1 ?
N8 C18 C17 . . 109.66(15) ?
N8 C18 H18A . . 109.7 ?
C17 C18 H18A . . 109.7 ?
N8 C18 H18B . . 109.7 ?
C17 C18 H18B . . 109.7 ?
H18A C18 H18B . . 108.2 ?
N9 C19 H19A . . 109.5 ?
N9 C19 H19B . . 109.5 ?
H19A C19 H19B . . 109.5 ?
N9 C19 H19C . . 109.5 ?
H19A C19 H19C . . 109.5 ?
H19B C19 H19C . . 109.5 ?
O2 C20 N10 . . 122.49(18) ?
O2 C20 N8 . . 120.16(17) ?
N10 C20 N8 . . 117.35(16) ?
N10 C21 C22 . . 113.13(18) ?
N10 C21 H21A . . 109.0 ?
C22 C21 H21A . . 109.0 ?
N10 C21 H21B . . 109.0 ?
C22 C21 H21B . . 109.0 ?
H21A C21 H21B . . 107.8 ?
C21 C22 H22A . . 109.5 ?
C21 C22 H22B . . 109.5 ?
H22A C22 H22B . . 109.5 ?
C21 C22 H22C . . 109.5 ?
H22A C22 H22C . . 109.5 ?
H22B C22 H22C . . 109.5 ?
N10 C23 C24 . . 113.06(17) ?
N10 C23 H23A . . 109.0 ?
C24 C23 H23A . . 109.0 ?
N10 C23 H23B . . 109.0 ?
C24 C23 H23B . . 109.0 ?
H23A C23 H23B . . 107.8 ?
C23 C24 H24A . . 109.5 ?
C23 C24 H24B . . 109.5 ?
H24A C24 H24B . . 109.5 ?
C23 C24 H24C . . 109.5 ?
H24A C24 H24C . . 109.5 ?
H24B C24 H24C . . 109.5 ?

loop_
_geom_bond_atom_site_label_1
_geom_bond_atom_site_label_2
_geom_bond_site_symmetry_2
_geom_bond_distance
_geom_bond_publ_flag
Co1 N3 . 1.9412(18) y
Co1 N4 . 1.9451(18) y
Co1 N1 . 1.9502(17) y
Co1 N2 . 1.9520(18) y
S1 C1 . 1.611(2) ?
S2 C2 . 1.616(2) ?
S3 C3 . 1.618(2) ?
S4 C4 . 1.613(2) ?
N1 C1 . 1.165(3) ?
N2 C2 . 1.166(3) ?
N3 C3 . 1.165(3) ?
N4 C4 . 1.153(3) ?
O1 C10 . 1.236(2) ?
N5 C10 . 1.397(2) ?
N5 C8 . 1.464(2) ?
N5 C5 . 1.470(2) ?
N6 C9 . 1.493(2) ?
N6 C7 . 1.497(2) ?
N6 C6 . 1.497(2) ?
N6 H6 . 0.84(2) ?
N7 C10 . 1.349(3) ?
N7 C11 . 1.471(3) ?
N7 C13 . 1.472(3) ?
C5 C6 . 1.512(3) ?
C5 H5A . 0.9900 ?
C5 H5B . 0.9900 ?
C6 H6A . 0.9900 ?
C6 H6B . 0.9900 ?
C7 C8 . 1.516(3) ?
C7 H7A . 0.9900 ?
C7 H7B . 0.9900 ?
C8 H8A . 0.9900 ?
C8 H8B . 0.9900 ?
C9 H9A . 0.9800 ?
C9 H9B . 0.9800 ?
C9 H9C . 0.9800 ?
C11 C12 . 1.509(4) ?
C11 H11A . 0.9900 ?
C11 H11B . 0.9900 ?
C12 H12A . 0.9800 ?
C12 H12B . 0.9800 ?
C12 H12C . 0.9800 ?
C13 C14 . 1.509(4) ?
C13 H13A . 0.9900 ?
C13 H13B . 0.9900 ?
C14 H14A . 0.9800 ?
C14 H14B . 0.9800 ?
C14 H14C . 0.9800 ?
O2 C20 . 1.237(2) ?
N8 C20 . 1.391(2) ?
N8 C15 . 1.466(2) ?
N8 C18 . 1.467(2) ?
N9 C19 . 1.492(3) ?
N9 C16 . 1.496(3) ?
N9 C17 . 1.498(2) ?
N9 H9 . 0.88(2) ?
N10 C20 . 1.358(2) ?
N10 C23 . 1.470(3) ?
N10 C21 . 1.476(2) ?
C15 C16 . 1.518(3) ?
C15 H15A . 0.9900 ?
C15 H15B . 0.9900 ?
C16 H16A . 0.9900 ?
C16 H16B . 0.9900 ?
C17 C18 . 1.511(3) ?
C17 H17A . 0.9900 ?
C17 H17B . 0.9900 ?
C18 H18A . 0.9900 ?
C18 H18B . 0.9900 ?
C19 H19A . 0.9800 ?
C19 H19B . 0.9800 ?
C19 H19C . 0.9800 ?
C21 C22 . 1.520(3) ?
C21 H21A . 0.9900 ?
C21 H21B . 0.9900 ?
C22 H22A . 0.9800 ?
C22 H22B . 0.9800 ?
C22 H22C . 0.9800 ?
C23 C24 . 1.514(3) ?
C23 H23A . 0.9900 ?
C23 H23B . 0.9900 ?
C24 H24A . 0.9800 ?
C24 H24B . 0.9800 ?
C24 H24C . 0.9800 ?

loop_
_geom_hbond_atom_site_label_D
_geom_hbond_atom_site_label_H
_geom_hbond_atom_site_label_A
_geom_hbond_site_symmetry_A
_geom_hbond_distance_DH
_geom_hbond_distance_HA
_geom_hbond_distance_DA
_geom_hbond_angle_DHA
_geom_hbond_publ_flag
N6 H6 O1 2_646 0.84(2) 1.86(2) 2.691(2) 169(2) yes
N9 H9 O2 2_756 0.88(2) 1.82(2) 2.694(2) 172(2) yes

loop_
_geom_torsion_atom_site_label_1
_geom_torsion_atom_site_label_2
_geom_torsion_atom_site_label_3
_geom_torsion_atom_site_label_4
_geom_torsion_site_symmetry_1
_geom_torsion_site_symmetry_2
_geom_torsion_site_symmetry_3
_geom_torsion_site_symmetry_4
_geom_torsion
_geom_torsion_publ_flag
C10 N5 C5 C6 . . . . -163.66(16) ?
C8 N5 C5 C6 . . . . 62.57(19) ?
C9 N6 C6 C5 . . . . 178.50(16) ?
C7 N6 C6 C5 . . . . 54.2(2) ?
N5 C5 C6 N6 . . . . -57.8(2) ?
C9 N6 C7 C8 . . . . -178.98(16) ?
C6 N6 C7 C8 . . . . -54.8(2) ?
C10 N5 C8 C7 . . . . 162.42(16) ?
C5 N5 C8 C7 . . . . -62.29(19) ?
N6 C7 C8 N5 . . . . 58.3(2) ?
C11 N7 C10 O1 . . . . -157.7(2) ?
C13 N7 C10 O1 . . . . 7.0(3) ?
C11 N7 C10 N5 . . . . 20.8(3) ?
C13 N7 C10 N5 . . . . -174.5(2) ?
C8 N5 C10 O1 . . . . 11.3(2) ?
C5 N5 C10 O1 . . . . -120.47(19) ?
C8 N5 C10 N7 . . . . -167.22(17) ?
C5 N5 C10 N7 . . . . 61.0(2) ?
C10 N7 C11 C12 . . . . -127.1(2) ?
C13 N7 C11 C12 . . . . 68.1(3) ?
C10 N7 C13 C14 . . . . 79.7(3) ?
C11 N7 C13 C14 . . . . -114.4(3) ?
C20 N8 C15 C16 . . . . -158.44(16) ?
C18 N8 C15 C16 . . . . 61.2(2) ?
C19 N9 C16 C15 . . . . 178.76(17) ?
C17 N9 C16 C15 . . . . 55.2(2) ?
N8 C15 C16 N9 . . . . -57.8(2) ?
C19 N9 C17 C18 . . . . -178.96(16) ?
C16 N9 C17 C18 . . . . -54.9(2) ?
C20 N8 C18 C17 . . . . 159.67(16) ?
C15 N8 C18 C17 . . . . -61.6(2) ?
N9 C17 C18 N8 . . . . 57.8(2) ?
C23 N10 C20 O2 . . . . -6.6(3) ?
C21 N10 C20 O2 . . . . 148.25(19) ?
C23 N10 C20 N8 . . . . 174.26(16) ?
C21 N10 C20 N8 . . . . -30.9(3) ?
C15 N8 C20 O2 . . . . -6.9(3) ?
C18 N8 C20 O2 . . . . 129.85(18) ?
C15 N8 C20 N10 . . . . 172.25(16) ?
C18 N8 C20 N10 . . . . -51.0(2) ?
C20 N10 C21 C22 . . . . 131.8(2) ?
C23 N10 C21 C22 . . . . -73.2(2) ?
C20 N10 C23 C24 . . . . -78.8(2) ?
C21 N10 C23 C24 . . . . 124.5(2) ?

_cod_database_fobs_code 2312065
